data_7128647
loop_
_publ_author_name
'Liao, Guanming'
'Zhang, Jia'
'Zheng, Xiaoyan'
'Jia, Xiaodi'
'Xu, Jialiang'
'Zhao, Fenggui'
'Wang, Nan'
'Liu, Kanglei'
'Chen, Pangkuan'
'Yin, Xiaodong'

_publ_section_title
;
 Crystallization-induced emission enhancement of highly electron-deficient
 dicyanomethylene-bridged triarylboranes.
;
_journal_issue 64
_journal_name_full 'Chemical communications (Cambridge, England)'
_journal_page_first 7926
_journal_page_last 7929
_journal_paper_doi 10.1039/d1cc03311e
_journal_volume 57
_journal_year 2021
_chemical_formula_moiety 'C29 H12 B F9 N2'
_chemical_formula_sum 'C29 H12 B F9 N2'
_chemical_formula_weight 570.22
_space_group_crystal_system monoclinic
_space_group_IT_number 14
_space_group_name_Hall '-P 2ybc'
_space_group_name_H-M_alt 'P 1 21/c 1'
_atom_sites_solution_hydrogens geom
_audit_creation_date 2021-05-27
_audit_creation_method
;
Olex2 1.2
(compiled 2018.05.29 svn.r3508 for OlexSys, GUI svn.r5506)
;
_audit_update_record
;
2021-05-31 deposited with the CCDC.	2021-07-13 downloaded from the CCDC.
;
_cell_angle_alpha 90
_cell_angle_beta 83.00
_cell_angle_gamma 90
_cell_formula_units_Z 4
_cell_length_a 7.1478(4)
_cell_length_b 17.7447(10)
_cell_length_c 20.4230(16)
_cell_measurement_reflns_used 4773
_cell_measurement_temperature 400
_cell_measurement_theta_max 85.784
_cell_measurement_theta_min 4.985
_cell_volume 2571.1(3)
_computing_molecular_graphics 'Olex2 (Dolomanov et al., 2009)'
_computing_publication_material 'Olex2 (Dolomanov et al., 2009)'
_computing_structure_refinement 'SHELXL-2018/3 (Sheldrick, 2018)'
_computing_structure_solution 'SHELXT 2018/2 (Sheldrick, 2018)'
_diffrn_ambient_temperature 400
_diffrn_measured_fraction_theta_full 0.963
_diffrn_measured_fraction_theta_max 0.818
_diffrn_measurement_device_type 'XtaLAB Synergy R, HyPix'
_diffrn_radiation_type CuK\a
_diffrn_radiation_wavelength 1.54184
_diffrn_reflns_av_R_equivalents 0.0260
_diffrn_reflns_av_unetI/netI 0.0340
_diffrn_reflns_Laue_measured_fraction_full 0.963
_diffrn_reflns_Laue_measured_fraction_max 0.818
_diffrn_reflns_limit_h_max 8
_diffrn_reflns_limit_h_min -8
_diffrn_reflns_limit_k_max 21
_diffrn_reflns_limit_k_min -19
_diffrn_reflns_limit_l_max 23
_diffrn_reflns_limit_l_min -24
_diffrn_reflns_number 10115
_diffrn_reflns_point_group_measured_fraction_full 0.963
_diffrn_reflns_point_group_measured_fraction_max 0.818
_diffrn_reflns_theta_full 67.684
_diffrn_reflns_theta_max 85.784
_diffrn_reflns_theta_min 4.985
_exptl_absorpt_coefficient_mu 1.164
_exptl_crystal_density_diffrn 1.473
_exptl_crystal_description block
_exptl_crystal_F_000 1144
_exptl_crystal_size_max 0.14
_exptl_crystal_size_mid 0.13
_exptl_crystal_size_min 0.13
_refine_diff_density_max 0.458
_refine_diff_density_min -0.274
_refine_diff_density_rms 0.037
_refine_ls_extinction_method none
_refine_ls_goodness_of_fit_ref 0.878
_refine_ls_hydrogen_treatment constr
_refine_ls_matrix_type full
_refine_ls_number_parameters 426
_refine_ls_number_reflns 4773
_refine_ls_number_restraints 73
_refine_ls_restrained_S_all 0.966
_refine_ls_R_factor_all 0.0919
_refine_ls_R_factor_gt 0.0647
_refine_ls_shift/su_max 0.018
_refine_ls_shift/su_mean 0.001
_refine_ls_structure_factor_coef Fsqd
_refine_ls_weighting_details 'w=1/[\s^2^(Fo^2^)+(0.0415P)^2^+3.0199P] where P=(Fo^2^+2Fc^2^)/3'
_refine_ls_weighting_scheme calc
_refine_ls_wR_factor_gt 0.1458
_refine_ls_wR_factor_ref 0.1570
_reflns_Friedel_coverage 0.000
_reflns_number_gt 3340
_reflns_number_total 4773
_reflns_threshold_expression 'I > 2\s(I)'
_cod_data_source_file d1cc03311e2.cif
_cod_data_source_block 4-FBCN
_cod_depositor_comments 'Adding full bibliography for 7128644--7128650.cif.'
_cod_database_code 7128647
_shelx_shelxl_version_number 2018/3
_shelx_space_group_comment
;
The symmetry employed for this shelxl refinement is uniquely defined
by the following loop, which should always be used as a source of
symmetry information in preference to the above space-group names.
They are only intended as comments.
;
_shelx_estimated_absorpt_t_max 0.863
_shelx_estimated_absorpt_t_min 0.854
_olex2_refinement_description
;
1. Others
 Fixed Uiso: H5(0.081) H10(0.083) H6(0.089) H7(0.098) H12(0.099) H1(0.102)
 H11(0.097) H9(0.096) H4(0.103) H8(0.102) H3(0.118) H2(0.118)
 Fixed X: H5(0.329622) H10(0.3848) H6(0.23468) H7(0.154686) H12(0.79716)
 H1(0.804964) H11(0.338962) H9(0.263722) H4(0.690055) H8(0.167608) H3(0.923625)
 H2(0.975745)
 Fixed Y: H5(0.072186) H10(0.19126) H6(-0.047134) H7(-0.107761) H12(0.364806)
 H1(0.390348) H11(0.474277) H9(0.075723) H4(0.254447) H8(-0.046665)
 H3(0.344478) H2(0.413709)
 Fixed Z: H5(1.123866) H10(0.922426) H6(1.068376) H7(0.975927) H12(0.814995)
 H1(1.038627) H11(0.882692) H9(0.867677) H4(1.228997) H8(0.875573) H3(1.222653)
 H2(1.127194)
;
_olex2_submission_special_instructions 'No special instructions were received'

loop_
_space_group_symop_operation_xyz
'x, y, z'
'-x, y+1/2, -z+1/2'
'-x, -y, -z'
'x, -y-1/2, z-1/2'

loop_
_atom_site_label
_atom_site_type_symbol
_atom_site_fract_x
_atom_site_fract_y
_atom_site_fract_z
_atom_site_U_iso_or_equiv
_atom_site_adp_type
_atom_site_occupancy
_atom_site_site_symmetry_order
_atom_site_calc_flag
_atom_site_refinement_flags_posn
_atom_site_refinement_flags_adp
_atom_site_refinement_flags_occupancy
_atom_site_disorder_assembly
_atom_site_disorder_group
F1 F 0.2272(4) 0.35060(14) 1.02573(13) 0.1534(12) Uani 1 1 d . . . A 4
F4 F 0.8619(10) 0.2399(5) 0.9643(3) 0.112(2) Uani 0.78(2) 1 d D . P B 1
F5A F 0.9875(8) 0.2756(5) 0.8773(4) 0.148(3) Uani 0.78(2) 1 d D . P B 1
C8 C 0.4064(4) 0.16873(16) 1.07975(13) 0.0628(7) Uani 1 1 d . . . . .
F3 F 0.1128(4) 0.42860(19) 0.96115(14) 0.1601(12) Uani 1 1 d . . . . .
C21 C 0.5462(4) 0.33071(15) 0.94947(13) 0.0637(7) Uani 1 1 d . . . . .
C17 C 0.4335(4) 0.20467(15) 1.01736(13) 0.0637(7) Uani 1 1 d . . . . .
C26 C 0.6861(4) 0.32226(16) 0.90112(14) 0.0706(8) Uani 1 1 d D . . . .
C7 C 0.4472(4) 0.21378(16) 1.13877(13) 0.0662(7) Uani 1 1 d . . . . .
C9 C 0.3436(4) 0.09621(16) 1.08309(14) 0.0671(8) Uani 1 1 d . . . . .
H5 H 0.329622 0.072186 1.123866 0.081 Uiso 1 1 calc R U . . .
C16 C 0.3766(4) 0.16591(16) 0.96253(14) 0.0692(8) Uani 1 1 d . . . . .
H10 H 0.384800 0.191260 0.922426 0.083 Uiso 1 1 calc R U . . .
C10 C 0.2977(4) 0.05491(15) 1.02627(14) 0.0642(7) Uani 1 1 d . . . . .
F6 F 0.7626(12) 0.1988(3) 0.8758(5) 0.139(3) Uani 0.78(2) 1 d D . P B 1
C22 C 0.4192(4) 0.38924(16) 0.93906(14) 0.0691(8) Uani 1 1 d . . . . .
C1 C 0.6387(4) 0.30598(16) 1.07674(14) 0.0699(8) Uani 1 1 d . . . . .
C15 C 0.3085(4) 0.09137(16) 0.96485(13) 0.0659(7) Uani 1 1 d . . . . .
F2 F 0.3100(5) 0.46187(19) 1.02585(16) 0.1872(16) Uani 1 1 d . . . . .
C6 C 0.6037(4) 0.26818(17) 1.13629(14) 0.0689(8) Uani 1 1 d . . . . .
C18 C 0.3336(5) 0.21069(18) 1.19222(14) 0.0758(9) Uani 1 1 d . . . . .
C11 C 0.2406(4) -0.02096(17) 1.02872(16) 0.0741(8) Uani 1 1 d . . . . .
H6 H 0.234680 -0.047134 1.068376 0.089 Uiso 1 1 calc R U . . .
C12 C 0.1928(4) -0.05766(18) 0.97268(18) 0.0819(9) Uani 1 1 d . . . . .
H7 H 0.154686 -0.107761 0.975927 0.098 Uiso 1 1 calc R U . . .
C25 C 0.6971(5) 0.37109(18) 0.84818(15) 0.0825(10) Uani 1 1 d . . . . .
H12 H 0.797160 0.364806 0.814995 0.099 Uiso 1 1 calc R U . . .
C2 C 0.7784(5) 0.36118(19) 1.07645(17) 0.0847(10) Uani 1 1 d . . . . .
H1 H 0.804964 0.390348 1.038627 0.102 Uiso 1 1 calc R U . . .
C23 C 0.4295(5) 0.43728(18) 0.88591(15) 0.0807(9) Uani 1 1 d . . . . .
H11 H 0.338962 0.474277 0.882692 0.097 Uiso 1 1 calc R U . . .
C14 C 0.2574(5) 0.05107(19) 0.90807(16) 0.0802(9) Uani 1 1 d . . . . .
H9 H 0.263722 0.075723 0.867677 0.096 Uiso 1 1 calc R U . . .
C5 C 0.7151(5) 0.2828(2) 1.19063(17) 0.0858(10) Uani 1 1 d . . . . .
H4 H 0.690055 0.254447 1.228997 0.103 Uiso 1 1 calc R U . . .
C19 C 0.1703(6) 0.1649(2) 1.19783(17) 0.0948(12) Uani 1 1 d . . . . .
C13 C 0.2007(5) -0.0215(2) 0.91240(18) 0.0854(10) Uani 1 1 d . . . . .
H8 H 0.167608 -0.046665 0.875573 0.102 Uiso 1 1 calc R U . . .
C28 C 0.8244(5) 0.2610(2) 0.90426(18) 0.0891(11) Uani 1 1 d D . . . .
C24 C 0.5708(5) 0.42870(18) 0.84061(15) 0.0835(10) Uani 1 1 d D . . . .
C27 C 0.2685(5) 0.4056(2) 0.98755(18) 0.0870(10) Uani 1 1 d . . . . .
N1 N 0.0378(6) 0.1316(2) 1.20775(19) 0.1452(17) Uani 1 1 d . . . . .
C4 C 0.8542(5) 0.3362(2) 1.1877(2) 0.0985(11) Uani 1 1 d . . . . .
H3 H 0.923625 0.344478 1.222653 0.118 Uiso 1 1 calc R U . . .
F9A F 0.6175(13) 0.4471(4) 0.7294(2) 0.163(3) Uani 0.693(11) 1 d D . P C 1
C3 C 0.8847(5) 0.3760(2) 1.1312(2) 0.0980(12) Uani 1 1 d . . . . .
H2 H 0.975745 0.413709 1.127194 0.118 Uiso 1 1 calc R U . . .
C20 C 0.3517(5) 0.2587(2) 1.24842(17) 0.0948(11) Uani 1 1 d . . . . .
F7 F 0.722(2) 0.5280(7) 0.7910(4) 0.298(7) Uani 0.693(11) 1 d D . P C 1
N2 N 0.3539(6) 0.2952(3) 1.29397(17) 0.1413(16) Uani 1 1 d . . . . .
C29 C 0.5872(7) 0.4830(3) 0.7857(2) 0.1141(14) Uani 1 1 d D U . . .
B1 B 0.5346(5) 0.28056(19) 1.01413(16) 0.0673(9) Uani 1 1 d . . . . .
F8 F 0.4316(14) 0.5163(8) 0.7704(5) 0.237(6) Uani 0.693(11) 1 d D . P C 1
F7A F 0.7643(12) 0.4946(6) 0.7669(6) 0.104(4) Uani 0.307(11) 1 d D U P C 2
F9 F 0.492(3) 0.4692(10) 0.7375(8) 0.154(6) Uani 0.307(11) 1 d D U P C 2
F8A F 0.555(3) 0.5514(5) 0.8088(7) 0.157(9) Uani 0.307(11) 1 d D . P C 2
F5 F 0.990(2) 0.2950(13) 0.902(2) 0.183(13) Uani 0.22(2) 1 d D . P B 2
F4A F 0.828(5) 0.214(2) 0.9547(13) 0.189(18) Uani 0.22(2) 1 d D . P B 2
F6A F 0.833(5) 0.218(2) 0.8517(12) 0.159(13) Uani 0.22(2) 1 d D . P B 2

loop_
_atom_site_aniso_label
_atom_site_aniso_U_11
_atom_site_aniso_U_22
_atom_site_aniso_U_33
_atom_site_aniso_U_23
_atom_site_aniso_U_13
_atom_site_aniso_U_12
F1 0.145(2) 0.1216(18) 0.163(2) 0.0553(17) 0.1056(18) 0.0426(16)
F4 0.124(3) 0.111(4) 0.091(3) 0.019(2) 0.023(2) 0.047(3)
F5A 0.119(4) 0.138(4) 0.161(4) 0.048(4) 0.087(3) 0.040(3)
C8 0.0675(17) 0.0621(16) 0.0537(15) 0.0021(12) 0.0134(12) -0.0006(13)
F3 0.0998(17) 0.220(3) 0.147(2) 0.038(2) 0.0404(16) 0.058(2)
C21 0.0681(17) 0.0582(16) 0.0589(16) -0.0015(12) 0.0161(12) -0.0074(13)
C17 0.0710(17) 0.0599(16) 0.0549(15) 0.0010(13) 0.0143(12) -0.0012(13)
C26 0.0758(19) 0.0638(17) 0.0645(17) 0.0007(14) 0.0226(14) -0.0012(14)
C7 0.0741(18) 0.0642(17) 0.0553(15) 0.0041(13) 0.0127(13) -0.0005(14)
C9 0.0728(18) 0.0630(17) 0.0594(16) 0.0064(13) 0.0172(13) -0.0003(14)
C16 0.0798(19) 0.0659(17) 0.0565(16) 0.0047(13) 0.0137(13) -0.0035(14)
C10 0.0638(16) 0.0580(16) 0.0649(17) 0.0015(13) 0.0163(13) 0.0019(13)
F6 0.156(5) 0.088(3) 0.166(6) -0.037(3) 0.010(4) 0.035(3)
C22 0.0717(18) 0.0614(17) 0.0674(17) 0.0008(14) 0.0189(14) -0.0016(14)
C1 0.0745(18) 0.0641(17) 0.0642(17) -0.0036(14) 0.0196(14) -0.0060(14)
C15 0.0705(17) 0.0637(17) 0.0583(16) -0.0023(13) 0.0127(13) -0.0010(14)
F2 0.179(3) 0.174(3) 0.178(3) -0.095(2) 0.103(2) -0.049(2)
C6 0.0690(18) 0.0713(18) 0.0617(17) -0.0035(14) 0.0108(13) -0.0019(14)
C18 0.087(2) 0.078(2) 0.0563(16) -0.0036(14) 0.0170(14) -0.0097(16)
C11 0.0714(19) 0.0617(17) 0.083(2) 0.0032(16) 0.0154(15) 0.0027(14)
C12 0.078(2) 0.0615(18) 0.100(3) -0.0084(18) 0.0165(18) -0.0038(15)
C25 0.096(2) 0.077(2) 0.0642(18) 0.0028(15) 0.0309(16) -0.0023(18)
C2 0.083(2) 0.081(2) 0.082(2) -0.0048(17) 0.0202(17) -0.0162(18)
C23 0.090(2) 0.0673(19) 0.078(2) 0.0092(16) 0.0175(17) 0.0075(16)
C14 0.091(2) 0.077(2) 0.0676(19) -0.0059(16) 0.0114(16) -0.0082(17)
C5 0.081(2) 0.100(3) 0.073(2) -0.0010(18) 0.0041(16) -0.0066(19)
C19 0.102(3) 0.092(2) 0.078(2) -0.0152(18) 0.0369(19) -0.022(2)
C13 0.084(2) 0.083(2) 0.083(2) -0.0193(18) 0.0123(17) -0.0116(18)
C28 0.093(3) 0.083(2) 0.081(2) 0.005(2) 0.0318(19) 0.011(2)
C24 0.105(3) 0.070(2) 0.0662(19) 0.0104(15) 0.0245(17) 0.0023(18)
C27 0.080(2) 0.078(2) 0.093(2) 0.001(2) 0.0299(18) 0.0039(18)
N1 0.136(3) 0.146(3) 0.133(3) -0.038(3) 0.068(2) -0.057(3)
C4 0.082(2) 0.124(3) 0.088(3) -0.015(2) -0.0045(19) -0.014(2)
F9A 0.214(7) 0.184(5) 0.074(3) 0.042(3) 0.050(3) 0.043(5)
C3 0.082(2) 0.107(3) 0.098(3) -0.017(2) 0.015(2) -0.027(2)
C20 0.106(3) 0.106(3) 0.064(2) -0.009(2) 0.0221(18) -0.016(2)
F7 0.500(17) 0.242(10) 0.156(8) 0.102(7) -0.054(9) -0.251(11)
N2 0.161(4) 0.167(4) 0.084(2) -0.046(2) 0.034(2) -0.031(3)
C29 0.131(4) 0.114(4) 0.088(3) 0.028(3) 0.026(3) 0.011(3)
B1 0.069(2) 0.0612(19) 0.0638(19) 0.0013(15) 0.0217(15) 0.0022(15)
F8 0.271(10) 0.260(11) 0.153(7) 0.120(8) 0.084(6) 0.149(9)
F7A 0.102(4) 0.104(4) 0.102(4) 0.0067(19) -0.0019(19) -0.001(2)
F9 0.199(14) 0.163(12) 0.106(9) 0.034(8) -0.038(9) -0.033(10)
F8A 0.245(18) 0.061(5) 0.133(10) 0.055(5) 0.110(11) 0.051(7)
F5 0.041(8) 0.157(15) 0.34(3) -0.049(19) 0.009(11) 0.007(8)
F4A 0.24(3) 0.112(18) 0.18(3) 0.074(17) 0.14(2) 0.075(16)
F6A 0.18(2) 0.21(3) 0.083(11) -0.070(13) -0.001(11) 0.10(2)

loop_
_atom_type_symbol
_atom_type_description
_atom_type_scat_dispersion_real
_atom_type_scat_dispersion_imag
_atom_type_scat_source
C C 0.0181 0.0091 'International Tables Vol C Tables 4.2.6.8 and 6.1.1.4'
H H 0.0000 0.0000 'International Tables Vol C Tables 4.2.6.8 and 6.1.1.4'
B B 0.0090 0.0039 'International Tables Vol C Tables 4.2.6.8 and 6.1.1.4'
F F 0.0727 0.0534 'International Tables Vol C Tables 4.2.6.8 and 6.1.1.4'
N N 0.0311 0.0180 'International Tables Vol C Tables 4.2.6.8 and 6.1.1.4'

loop_
_geom_angle_atom_site_label_1
_geom_angle_atom_site_label_2
_geom_angle_atom_site_label_3
_geom_angle
_geom_angle_site_symmetry_1
_geom_angle_site_symmetry_3
_geom_angle_publ_flag
C17 C8 C7 117.6(2) . . ?
C9 C8 C17 118.6(3) . . ?
C9 C8 C7 123.8(2) . . ?
C26 C21 C22 114.3(3) . . ?
C26 C21 B1 121.0(3) . . ?
C22 C21 B1 124.7(2) . . ?
C8 C17 B1 116.6(3) . . ?
C16 C17 C8 118.2(3) . . ?
C16 C17 B1 125.1(3) . . ?
C21 C26 C25 118.6(3) . . ?
C21 C26 C28 120.0(3) . . ?
C25 C26 C28 121.4(3) . . ?
C6 C7 C8 122.7(2) . . ?
C18 C7 C8 119.7(3) . . ?
C18 C7 C6 117.2(3) . . ?
C8 C9 C10 123.0(3) . . ?
C15 C16 C17 124.1(3) . . ?
C15 C10 C9 119.4(3) . . ?
C15 C10 C11 117.2(3) . . ?
C11 C10 C9 123.4(3) . . ?
C23 C22 C21 126.9(3) . . ?
C23 C22 C27 113.1(3) . . ?
C27 C22 C21 119.9(3) . . ?
C6 C1 C2 113.3(3) . . ?
C6 C1 B1 120.5(3) . . ?
C2 C1 B1 126.0(3) . . ?
C16 C15 C14 123.9(3) . . ?
C10 C15 C16 116.3(3) . . ?
C10 C15 C14 119.8(3) . . ?
C1 C6 C7 113.7(3) . . ?
C1 C6 C5 121.5(3) . . ?
C5 C6 C7 124.8(3) . . ?
C7 C18 C19 121.7(3) . . ?
C7 C18 C20 122.8(3) . . ?
C19 C18 C20 115.2(3) . . ?
C12 C11 C10 121.1(3) . . ?
C13 C12 C11 121.7(3) . . ?
C26 C25 C24 125.1(3) . . ?
C1 C2 C3 124.4(3) . . ?
C24 C23 C22 117.0(3) . . ?
C13 C14 C15 121.5(3) . . ?
C4 C5 C6 123.2(3) . . ?
N1 C19 C18 173.7(4) . . ?
C14 C13 C12 118.7(3) . . ?
F4 C28 C26 117.1(4) . . ?
F4 C28 F6 106.1(5) . . ?
F5A C28 F4 100.4(5) . . ?
F5A C28 C26 114.9(4) . . ?
F5A C28 F6 108.4(5) . . ?
F6 C28 C26 109.2(4) . . ?
F5 C28 C26 105.3(11) . . ?
F5 C28 F4A 102.3(16) . . ?
F4A C28 C26 124.8(13) . . ?
F6A C28 C26 110.8(12) . . ?
F6A C28 F5 106.4(12) . . ?
F6A C28 F4A 105.6(15) . . ?
C25 C24 C29 125.1(3) . . ?
C23 C24 C25 118.0(3) . . ?
C23 C24 C29 116.8(3) . . ?
F1 C27 F3 109.7(3) . . ?
F1 C27 C22 112.2(3) . . ?
F1 C27 F2 105.7(4) . . ?
F3 C27 C22 112.2(3) . . ?
F2 C27 F3 105.2(3) . . ?
F2 C27 C22 111.4(3) . . ?
C3 C4 C5 116.2(4) . . ?
C4 C3 C2 121.3(3) . . ?
N2 C20 C18 175.5(4) . . ?
F9A C29 C24 109.9(4) . . ?
F9A C29 F7 109.6(7) . . ?
F9A C29 F8 93.6(7) . . ?
F7 C29 C24 109.7(5) . . ?
F7 C29 F8 114.1(8) . . ?
F8 C29 C24 118.6(5) . . ?
F7A C29 C24 108.3(6) . . ?
F9 C29 C24 117.3(7) . . ?
F9 C29 F7A 113.1(10) . . ?
F9 C29 F8A 111.4(11) . . ?
F8A C29 C24 109.6(6) . . ?
F8A C29 F7A 94.7(10) . . ?
C21 B1 C1 121.2(3) . . ?
C17 B1 C21 120.5(3) . . ?
C17 B1 C1 118.2(3) . . ?

loop_
_geom_bond_atom_site_label_1
_geom_bond_atom_site_label_2
_geom_bond_distance
_geom_bond_site_symmetry_2
_geom_bond_publ_flag
F1 C27 1.262(4) . ?
F4 C28 1.340(6) . ?
F5A C28 1.254(6) . ?
C8 C17 1.417(4) . ?
C8 C7 1.504(4) . ?
C8 C9 1.362(4) . ?
F3 C27 1.357(4) . ?
C21 C26 1.326(3) . ?
C21 C22 1.412(4) . ?
C21 B1 1.586(4) . ?
C17 C16 1.415(4) . ?
C17 B1 1.526(4) . ?
C26 C25 1.380(4) . ?
C26 C28 1.475(4) . ?
C7 C6 1.474(4) . ?
C7 C18 1.280(4) . ?
C9 C10 1.444(4) . ?
C16 C15 1.408(4) . ?
C10 C15 1.405(4) . ?
C10 C11 1.406(4) . ?
F6 C28 1.347(6) . ?
C22 C23 1.375(4) . ?
C22 C27 1.402(4) . ?
C1 C6 1.385(4) . ?
C1 C2 1.399(4) . ?
C1 B1 1.620(5) . ?
C15 C14 1.447(4) . ?
F2 C27 1.324(4) . ?
C6 C5 1.466(4) . ?
C18 C19 1.415(5) . ?
C18 C20 1.447(5) . ?
C11 C12 1.395(4) . ?
C12 C13 1.384(5) . ?
C25 C24 1.385(4) . ?
C2 C3 1.449(5) . ?
C23 C24 1.293(4) . ?
C14 C13 1.349(4) . ?
C5 C4 1.369(5) . ?
C19 N1 1.114(4) . ?
C28 F5 1.323(12) . ?
C28 F4A 1.327(13) . ?
C28 F6A 1.312(12) . ?
C24 C29 1.473(5) . ?
C4 C3 1.348(5) . ?
F9A C29 1.308(6) . ?
C20 N2 1.135(4) . ?
F7 C29 1.269(8) . ?
C29 F8 1.330(8) . ?
C29 F7A 1.294(9) . ?
C29 F9 1.285(10) . ?
C29 F8A 1.314(10) . ?
